data_2012635
loop_
_publ_author_name
'Mills, Allison M.'
'Flinzner, Kristel'
'Stassen, Arno F.'
'Haasnoot, Jaap G.'
'Spek, Anthony L.'

_publ_section_title Tetrakis[1-(3-chloropropyl)-1,2,4-triazole-\k<i>N</i>^4^]bis(tetrafluoroborato-\k<i>F</i>)copper(II)
_journal_issue 4
_journal_name_full 'Acta Crystallographica Section C'
_journal_page_first m243
_journal_page_last m245
_journal_paper_doi 10.1107/S0108270102003086
_journal_volume 58
_journal_year 2002
_chemical_formula_iupac '[Cu (B F4)2 (C5 H8 Cl1 N3)4 ]'
_chemical_formula_moiety 'C20 H32 B2 Cl4 Cu F8 N12'
_chemical_formula_sum 'C20 H32 B2 Cl4 Cu F8 N12'
_chemical_formula_weight 819.54
_chemical_name_systematic
;
Tetrakis[1-(3-chloropropyl)-1,2,4-triazole-
\kN^4^]bis(tetrafluoroborato)copper(II)
;
_space_group_IT_number 2
_symmetry_cell_setting triclinic
_symmetry_space_group_name_Hall '-P 1'
_symmetry_space_group_name_H-M 'P -1'
_atom_sites_solution_hydrogens geom
_atom_sites_solution_primary direct
_atom_sites_solution_secondary difmap
_cell_angle_alpha 72.1540(8)
_cell_angle_beta 78.6200(9)
_cell_angle_gamma 88.3480(15)
_cell_formula_units_Z 2
_cell_length_a 8.8647(2)
_cell_length_b 13.3168(3)
_cell_length_c 15.1469(4)
_cell_measurement_reflns_used 60147
_cell_measurement_temperature 150(2)
_cell_measurement_theta_max 27.48
_cell_measurement_theta_min 1.02
_cell_volume 1667.63(7)
_computing_cell_refinement 'HKL2000 (Otwinowski & Minor, 1997)'
_computing_data_collection 'COLLECT (Nonius, 1998)'
_computing_data_reduction HKL2000
_computing_molecular_graphics 'PLATON (Spek, 2002)'
_computing_publication_material PLATON
_computing_structure_refinement 'SHELXL97 (Sheldrick, 1997)'
_computing_structure_solution 'DIRDIF99 (Beurskens et al., 1999)'
_diffrn_ambient_temperature 150(2)
_diffrn_measured_fraction_theta_full 0.995
_diffrn_measured_fraction_theta_max 0.995
_diffrn_measurement_device_type 'Nonius KappaCCD'
_diffrn_measurement_method '\f and \w'
_diffrn_radiation_monochromator graphite
_diffrn_radiation_source 'rotating anode'
_diffrn_radiation_type MoK\a
_diffrn_radiation_wavelength 0.71073
_diffrn_reflns_av_R_equivalents 0.0491
_diffrn_reflns_av_sigmaI/netI 0.0547
_diffrn_reflns_limit_h_max 11
_diffrn_reflns_limit_h_min -11
_diffrn_reflns_limit_k_max 17
_diffrn_reflns_limit_k_min -17
_diffrn_reflns_limit_l_max 19
_diffrn_reflns_limit_l_min -19
_diffrn_reflns_number 26534
_diffrn_reflns_theta_full 27.47
_diffrn_reflns_theta_max 27.47
_diffrn_reflns_theta_min 1.44
_exptl_absorpt_coefficient_mu 1.056
_exptl_absorpt_correction_type none
_exptl_crystal_colour 'light blue'
_exptl_crystal_density_diffrn 1.632
_exptl_crystal_density_method 'not measured'
_exptl_crystal_description plate
_exptl_crystal_F_000 830
_exptl_crystal_size_max 0.27
_exptl_crystal_size_mid 0.18
_exptl_crystal_size_min 0.06
_refine_diff_density_max 0.998
_refine_diff_density_min -0.477
_refine_ls_extinction_method none
_refine_ls_goodness_of_fit_ref 1.054
_refine_ls_hydrogen_treatment constr
_refine_ls_matrix_type full
_refine_ls_number_parameters 446
_refine_ls_number_reflns 7607
_refine_ls_number_restraints 29
_refine_ls_restrained_S_all 1.059
_refine_ls_R_factor_all 0.0785
_refine_ls_R_factor_gt 0.0502
_refine_ls_shift/su_max <0.001
_refine_ls_shift/su_mean 0.000
_refine_ls_structure_factor_coef Fsqd
_refine_ls_weighting_details 'w = 1/[\s^2^(Fo^2^)+(0.0577P)^2^+1.2707P] where P = (Fo^2^+2Fc^2^)/3'
_refine_ls_weighting_scheme calc
_refine_ls_wR_factor_gt 0.1153
_refine_ls_wR_factor_ref 0.1285
_reflns_number_gt 5574
_reflns_number_total 7607
_reflns_threshold_expression I>2\s(I)
_cod_data_source_file gg1102.cif
_cod_data_source_block I
_cod_database_code 2012635
_cod_database_fobs_code 2012635

loop_
_symmetry_equiv_pos_as_xyz
'x, y, z'
'-x, -y, -z'

loop_
_atom_site_label
_atom_site_fract_x
_atom_site_fract_y
_atom_site_fract_z
_atom_site_U_iso_or_equiv
_atom_site_adp_type
_atom_site_calc_flag
_atom_site_refinement_flags
_atom_site_occupancy
_atom_site_disorder_assembly
_atom_site_disorder_group
_atom_site_type_symbol
Cu1 0.23953(4) 0.25714(3) 0.24702(2) 0.02190(11) Uani d . 1 A . Cu
N1 0.5239(3) 0.52248(18) 0.11445(17) 0.0261(5) Uani d . 1 . . N
N2 0.3976(3) 0.5621(2) 0.08040(19) 0.0323(6) Uani d . 1 A . N
N4 0.3500(3) 0.39680(18) 0.17786(17) 0.0243(5) Uani d . 1 . . N
C3 0.2948(4) 0.4843(2) 0.1204(2) 0.0316(7) Uani d . 1 A . C
H3 0.1920 0.4884 0.1104 0.038 Uiso calc R 1 . . H
C5 0.4948(3) 0.4248(2) 0.1716(2) 0.0273(7) Uani d . 1 A . C
H5 0.5668 0.3813 0.2034 0.033 Uiso calc R 1 . . H
C6A 0.6648(4) 0.5888(2) 0.0889(2) 0.0358(8) Uani d PDU 0.857(3) A 1 C
H6A 0.6857 0.6258 0.0200 0.043 Uiso calc PR 0.857(3) A 1 H
H6B 0.7528 0.5435 0.1035 0.043 Uiso calc PR 0.857(3) A 1 H
C7A 0.6502(7) 0.6702(3) 0.1428(3) 0.0365(10) Uani d PDU 0.857(3) A 1 C
H7A 0.7350 0.7239 0.1130 0.044 Uiso calc PR 0.857(3) A 1 H
H7B 0.5519 0.7065 0.1372 0.044 Uiso calc PR 0.857(3) A 1 H
C8A 0.6551(4) 0.6220(3) 0.2470(3) 0.0384(10) Uani d PDU 0.857(3) A 1 C
H8A 0.5812 0.5610 0.2751 0.046 Uiso calc PR 0.857(3) A 1 H
H8B 0.6236 0.6748 0.2804 0.046 Uiso calc PR 0.857(3) A 1 H
Cl9A 0.84393(14) 0.57958(11) 0.26284(10) 0.0635(6) Uani d PDU 0.857(3) A 1 Cl
C6B 0.6648(4) 0.5888(2) 0.0889(2) 0.0358(8) Uani d PDU 0.143(3) A 2 C
H6C 0.6708 0.6406 0.0254 0.043 Uiso calc PR 0.143(3) A 2 H
H6D 0.7561 0.5443 0.0868 0.043 Uiso calc PR 0.143(3) A 2 H
C7B 0.664(5) 0.6464(19) 0.1617(18) 0.0365(10) Uani d PDU 0.143(3) A 2 C
H7C 0.5582 0.6656 0.1851 0.044 Uiso calc PR 0.143(3) A 2 H
H7D 0.7306 0.7112 0.1344 0.044 Uiso calc PR 0.143(3) A 2 H
C8B 0.727(4) 0.5666(14) 0.2414(14) 0.056(5) Uani d PDU 0.143(3) A 2 C
H8C 0.8214 0.5354 0.2153 0.067 Uiso calc PR 0.143(3) A 2 H
H8D 0.6496 0.5091 0.2772 0.067 Uiso calc PR 0.143(3) A 2 H
Cl9B 0.7687(14) 0.6376(7) 0.3162(7) 0.087(4) Uani d PDU 0.143(3) A 2 Cl
N11 -0.0419(3) -0.00986(19) 0.39190(17) 0.0264(5) Uani d . 1 . . N
N12 0.0950(3) -0.0574(2) 0.3911(2) 0.0349(6) Uani d . 1 . . N
N14 0.1296(3) 0.11551(18) 0.31373(17) 0.0242(5) Uani d . 1 . . N
C13 0.1941(4) 0.0207(2) 0.3430(2) 0.0338(7) Uani d . 1 A . C
H13 0.3020 0.0115 0.3299 0.041 Uiso calc R 1 . . H
C15 -0.0204(3) 0.0928(2) 0.3454(2) 0.0265(6) Uani d . 1 A . C
H15 -0.0998 0.1422 0.3363 0.032 Uiso calc R 1 . . H
C16 -0.1858(4) -0.0705(2) 0.4397(2) 0.0335(7) Uani d . 1 . . C
H16A -0.2624 -0.0233 0.4615 0.040 Uiso calc R 1 . . H
H16B -0.1671 -0.1269 0.4963 0.040 Uiso calc R 1 . . H
C17 -0.2525(4) -0.1204(2) 0.3774(2) 0.0339(7) Uani d . 1 . . C
H17A -0.1697 -0.1544 0.3436 0.041 Uiso calc R 1 . . H
H17B -0.3307 -0.1757 0.4174 0.041 Uiso calc R 1 . . H
C18 -0.3257(4) -0.0389(3) 0.3063(2) 0.0388(8) Uani d . 1 . . C
H18A -0.2454 0.0123 0.2622 0.047 Uiso calc R 1 . . H
H18B -0.4009 0.0001 0.3398 0.047 Uiso calc R 1 . . H
Cl19 -0.42204(11) -0.09895(7) 0.23996(7) 0.0491(2) Uani d . 1 . . Cl
N21 0.5502(3) 0.13428(19) 0.06715(17) 0.0257(5) Uani d . 1 . . N
N22 0.4190(3) 0.1150(2) 0.04015(19) 0.0319(6) Uani d . 1 . . N
N24 0.3664(3) 0.19370(18) 0.15412(17) 0.0228(5) Uani d . 1 . . N
C23 0.3120(3) 0.1519(2) 0.0947(2) 0.0297(7) Uani d . 1 A . C
H23 0.2058 0.1494 0.0927 0.036 Uiso calc R 1 . . H
C25 0.5176(3) 0.1813(2) 0.1339(2) 0.0266(6) Uani d . 1 A . C
H25 0.5912 0.2028 0.1629 0.032 Uiso calc R 1 . . H
C26 0.7002(3) 0.1029(2) 0.0244(2) 0.0284(7) Uani d . 1 . . C
H26A 0.6872 0.0361 0.0104 0.034 Uiso calc R 1 . . H
H26B 0.7706 0.0905 0.0697 0.034 Uiso calc R 1 . . H
C27 0.7700(4) 0.1878(3) -0.0660(3) 0.0414(8) Uani d . 1 . . C
H27A 0.7088 0.1910 -0.1148 0.050 Uiso calc R 1 . . H
H27B 0.7644 0.2570 -0.0541 0.050 Uiso calc R 1 . . H
C28 0.9360(4) 0.1682(3) -0.1031(3) 0.0431(9) Uani d . 1 . . C
H28A 0.9957 0.1604 -0.0528 0.052 Uiso calc R 1 . . H
H28B 0.9797 0.2303 -0.1571 0.052 Uiso calc R 1 . . H
Cl29 0.95614(11) 0.05301(8) -0.14080(7) 0.0520(3) Uani d . 1 . . Cl
N31 -0.0595(3) 0.36817(18) 0.44066(17) 0.0231(5) Uani d . 1 . . N
N32 0.0702(3) 0.3713(2) 0.47541(18) 0.0282(6) Uani d . 1 . . N
N34 0.1214(3) 0.31735(18) 0.34562(17) 0.0227(5) Uani d . 1 . . N
C33 0.1767(3) 0.3410(2) 0.4151(2) 0.0261(6) Uani d . 1 A . C
H33 0.2821 0.3361 0.4197 0.031 Uiso calc R 1 . . H
C35 -0.0281(3) 0.3364(2) 0.3644(2) 0.0259(6) Uani d . 1 A . C
H35 -0.1010 0.3284 0.3285 0.031 Uiso calc R 1 . . H
C36 -0.2087(3) 0.3940(2) 0.4884(2) 0.0278(6) Uani d . 1 . . C
H36A -0.2797 0.4121 0.4434 0.033 Uiso calc R 1 . . H
H36B -0.1954 0.4566 0.5086 0.033 Uiso calc R 1 . . H
C37 -0.2795(4) 0.3027(3) 0.5745(2) 0.0330(7) Uani d . 1 . . C
H37A -0.3891 0.3170 0.5942 0.040 Uiso calc R 1 . . H
H37B -0.2762 0.2378 0.5554 0.040 Uiso calc R 1 . . H
C38 -0.2037(4) 0.2819(3) 0.6583(2) 0.0395(8) Uani d . 1 . . C
H38A -0.0922 0.2729 0.6386 0.047 Uiso calc R 1 . . H
H38B -0.2478 0.2157 0.7069 0.047 Uiso calc R 1 . . H
Cl39 -0.23119(11) 0.38936(7) 0.70862(6) 0.0457(2) Uani d . 1 . . Cl
F1 0.0335(2) 0.31776(15) 0.16409(15) 0.0453(5) Uani d . 1 . . F
F2 0.0295(3) 0.3126(2) 0.01767(16) 0.0681(7) Uani d . 1 . . F
F3 -0.0958(2) 0.18615(16) 0.14357(16) 0.0504(5) Uani d . 1 . . F
F4 -0.1866(2) 0.34998(18) 0.10698(17) 0.0578(6) Uani d . 1 . . F
B1 -0.0564(4) 0.2938(3) 0.1070(3) 0.0293(8) Uani d . 1 A . B
F11 0.4293(2) 0.18958(15) 0.35275(14) 0.0396(5) Uani d . 1 . . F
F13 0.5805(3) 0.13003(18) 0.46161(15) 0.0565(6) Uani d . 1 . . F
F14 0.5304(2) 0.30392(17) 0.41066(18) 0.0551(6) Uani d . 1 . . F
F12 0.6834(2) 0.22866(19) 0.31270(16) 0.0576(6) Uani d . 1 . . F
B11 0.5557(4) 0.2129(3) 0.3859(3) 0.0304(8) Uani d . 1 . . B

loop_
_atom_site_aniso_label
_atom_site_aniso_U_11
_atom_site_aniso_U_22
_atom_site_aniso_U_33
_atom_site_aniso_U_12
_atom_site_aniso_U_13
_atom_site_aniso_U_23
Cu1 0.01794(19) 0.02215(19) 0.0253(2) -0.00251(13) -0.00073(14) -0.00883(14)
N1 0.0246(13) 0.0239(12) 0.0272(13) -0.0041(10) -0.0017(10) -0.0056(10)
N2 0.0351(15) 0.0250(13) 0.0367(15) 0.0012(11) -0.0108(12) -0.0070(11)
N4 0.0229(12) 0.0211(12) 0.0285(14) -0.0020(10) -0.0019(10) -0.0089(10)
C3 0.0305(17) 0.0263(16) 0.0398(19) 0.0021(13) -0.0087(14) -0.0118(14)
C5 0.0249(15) 0.0222(14) 0.0295(16) -0.0029(12) -0.0018(12) -0.0019(12)
C6A 0.0283(17) 0.0299(16) 0.0412(19) -0.0101(13) 0.0023(14) -0.0042(14)
C7A 0.037(2) 0.029(2) 0.037(2) -0.010(2) -0.0096(18) 0.001(2)
C8A 0.034(2) 0.037(2) 0.044(2) -0.0041(17) -0.0092(18) -0.0104(18)
Cl9A 0.0478(7) 0.0626(9) 0.0609(9) -0.0042(6) -0.0222(6) 0.0164(7)
C6B 0.0283(17) 0.0299(16) 0.0412(19) -0.0101(13) 0.0023(14) -0.0042(14)
C7B 0.037(2) 0.029(2) 0.037(2) -0.010(2) -0.0096(18) 0.001(2)
C8B 0.051(9) 0.051(9) 0.064(9) -0.006(8) -0.023(8) -0.004(9)
Cl9B 0.143(9) 0.061(5) 0.070(6) -0.015(5) -0.048(6) -0.021(4)
N11 0.0233(13) 0.0246(12) 0.0292(14) -0.0011(10) -0.0052(10) -0.0051(10)
N12 0.0274(14) 0.0251(13) 0.0504(18) 0.0030(11) -0.0127(13) -0.0058(12)
N14 0.0203(12) 0.0228(12) 0.0294(13) -0.0008(9) -0.0057(10) -0.0073(10)
C13 0.0233(16) 0.0301(16) 0.047(2) 0.0026(13) -0.0076(14) -0.0109(15)
C15 0.0214(15) 0.0234(14) 0.0307(16) -0.0002(11) -0.0027(12) -0.0039(12)
C16 0.0293(17) 0.0301(16) 0.0321(17) -0.0066(13) -0.0012(13) 0.0010(13)
C17 0.0312(17) 0.0293(16) 0.0367(18) -0.0076(13) -0.0040(14) -0.0045(14)
C18 0.0399(19) 0.0323(17) 0.042(2) -0.0047(14) -0.0116(16) -0.0056(15)
Cl19 0.0550(6) 0.0443(5) 0.0471(5) -0.0105(4) -0.0187(4) -0.0063(4)
N21 0.0209(12) 0.0278(13) 0.0288(14) -0.0007(10) -0.0044(10) -0.0096(11)
N22 0.0287(14) 0.0360(14) 0.0384(16) 0.0027(11) -0.0109(12) -0.0196(12)
N24 0.0199(12) 0.0224(12) 0.0261(13) -0.0010(9) -0.0008(10) -0.0098(10)
C23 0.0252(16) 0.0307(16) 0.0369(18) 0.0003(12) -0.0068(13) -0.0151(14)
C25 0.0230(15) 0.0302(15) 0.0286(16) -0.0033(12) -0.0028(12) -0.0128(13)
C26 0.0233(15) 0.0296(16) 0.0313(17) 0.0016(12) -0.0012(13) -0.0109(13)
C27 0.042(2) 0.0306(17) 0.042(2) 0.0052(15) 0.0036(16) -0.0052(15)
C28 0.0341(19) 0.0381(19) 0.050(2) -0.0036(15) 0.0069(16) -0.0124(16)
Cl29 0.0429(5) 0.0517(5) 0.0593(6) -0.0035(4) 0.0120(4) -0.0272(5)
N31 0.0199(12) 0.0246(12) 0.0242(13) 0.0007(9) -0.0033(10) -0.0073(10)
N32 0.0255(13) 0.0330(14) 0.0288(14) 0.0000(10) -0.0057(11) -0.0131(11)
N34 0.0203(12) 0.0212(12) 0.0260(13) -0.0001(9) -0.0016(10) -0.0081(10)
C33 0.0225(15) 0.0278(15) 0.0296(16) -0.0021(12) -0.0053(12) -0.0110(13)
C35 0.0251(15) 0.0273(15) 0.0265(16) 0.0005(12) -0.0055(12) -0.0098(12)
C36 0.0235(15) 0.0315(16) 0.0278(16) 0.0018(12) -0.0016(12) -0.0105(13)
C37 0.0324(17) 0.0348(17) 0.0298(17) -0.0026(14) -0.0010(14) -0.0099(14)
C38 0.046(2) 0.0374(18) 0.0324(18) 0.0035(15) -0.0029(15) -0.0094(15)
Cl39 0.0532(5) 0.0497(5) 0.0355(5) 0.0018(4) -0.0054(4) -0.0171(4)
F1 0.0452(12) 0.0439(11) 0.0589(13) 0.0015(9) -0.0314(10) -0.0200(10)
F2 0.0555(14) 0.101(2) 0.0418(13) -0.0244(13) 0.0128(11) -0.0247(13)
F3 0.0550(13) 0.0391(11) 0.0603(14) -0.0087(10) -0.0177(11) -0.0148(10)
F4 0.0334(11) 0.0586(14) 0.0758(16) 0.0143(10) -0.0140(11) -0.0116(12)
B1 0.0195(17) 0.038(2) 0.0297(19) -0.0028(14) -0.0032(14) -0.0105(15)
F11 0.0288(10) 0.0482(11) 0.0501(12) 0.0012(8) -0.0159(9) -0.0221(10)
F13 0.0655(15) 0.0547(13) 0.0454(13) 0.0109(11) -0.0228(11) -0.0033(10)
F14 0.0400(12) 0.0519(13) 0.0935(18) 0.0104(10) -0.0338(12) -0.0393(13)
F12 0.0256(10) 0.0846(17) 0.0532(14) 0.0021(10) 0.0000(10) -0.0124(12)
B11 0.0198(17) 0.040(2) 0.0318(19) 0.0015(14) -0.0064(14) -0.0102(16)

loop_
_atom_type_symbol
_atom_type_description
_atom_type_scat_dispersion_real
_atom_type_scat_dispersion_imag
_atom_type_scat_source
C C 0.0033 0.0016 'International Tables Vol C Tables 4.2.6.8 and 6.1.1.4'
H H 0.0000 0.0000 'International Tables Vol C Tables 4.2.6.8 and 6.1.1.4'
B B 0.0013 0.0007 'International Tables Vol C Tables 4.2.6.8 and 6.1.1.4'
Cl Cl 0.1484 0.1585 'International Tables Vol C Tables 4.2.6.8 and 6.1.1.4'
Cu Cu 0.3201 1.2651 'International Tables Vol C Tables 4.2.6.8 and 6.1.1.4'
F F 0.0171 0.0103 'International Tables Vol C Tables 4.2.6.8 and 6.1.1.4'
N N 0.0061 0.0033 'International Tables Vol C Tables 4.2.6.8 and 6.1.1.4'

loop_
_geom_angle_atom_site_label_1
_geom_angle_atom_site_label_2
_geom_angle_atom_site_label_3
_geom_angle
_geom_angle_publ_flag
N4 Cu1 N34 90.48(9) yes
N24 Cu1 N4 89.92(9) yes
N24 Cu1 N14 88.80(10) yes
N34 Cu1 N14 90.83(9) yes
N4 Cu1 N14 178.60(10) yes
N24 Cu1 N34 176.46(9) yes
N4 Cu1 F1 88.66(8) yes
N14 Cu1 F1 90.97(8) yes
N24 Cu1 F1 98.28(9) yes
N34 Cu1 F1 85.25(9) yes
N4 Cu1 F11 95.41(8) yes
N14 Cu1 F11 85.11(8) yes
N24 Cu1 F11 87.83(8) yes
N34 Cu1 F11 88.62(8) yes
F1 Cu1 F11 172.68(7) yes
C5 N1 N2 110.5(2) ?
C5 N1 C6A 129.6(3) ?
N2 N1 C6A 119.9(2) ?
C3 N2 N1 103.1(2) ?
C5 N4 C3 103.4(2) ?
C5 N4 Cu1 129.0(2) ?
C3 N4 Cu1 127.5(2) ?
N2 C3 N4 113.4(3) ?
N2 C3 H3 123.3 ?
N4 C3 H3 123.3 ?
N1 C5 N4 109.6(3) ?
N1 C5 H5 125.2 ?
N4 C5 H5 125.2 ?
N1 C6A C7A 111.3(3) ?
N1 C6A H6A 109.4 ?
C7A C6A H6A 109.4 ?
N1 C6A H6B 109.4 ?
C7A C6A H6B 109.4 ?
H6A C6A H6B 108.0 ?
C8A C7A C6A 113.3(3) ?
C8A C7A H7A 108.9 ?
C6A C7A H7A 108.9 ?
C8A C7A H7B 108.9 ?
C6A C7A H7B 108.9 ?
H7A C7A H7B 107.7 ?
C7A C8A Cl9A 111.3(3) ?
C7A C8A H8A 109.4 ?
Cl9A C8A H8A 109.4 ?
C7A C8A H8B 109.4 ?
Cl9A C8A H8B 109.4 ?
H8A C8A H8B 108.0 ?
C8B C7B H7C 110.9 ?
C8B C7B H7D 110.9 ?
H7C C7B H7D 108.9 ?
C7B C8B Cl9B 106.4(10) ?
C7B C8B H8C 110.4 ?
Cl9B C8B H8C 110.4 ?
C7B C8B H8D 110.4 ?
Cl9B C8B H8D 110.4 ?
H8C C8B H8D 108.6 ?
C15 N11 N12 110.1(2) ?
C15 N11 C16 129.1(3) ?
N12 N11 C16 120.8(2) ?
C13 N12 N11 103.0(2) ?
C15 N14 C13 103.2(2) ?
C15 N14 Cu1 129.33(19) ?
C13 N14 Cu1 127.35(19) ?
N12 C13 N14 114.3(3) ?
N12 C13 H13 122.8 ?
N14 C13 H13 122.8 ?
N14 C15 N11 109.4(3) ?
N14 C15 H15 125.3 ?
N11 C15 H15 125.3 ?
N11 C16 C17 113.5(3) ?
N11 C16 H16A 108.9 ?
C17 C16 H16A 108.9 ?
N11 C16 H16B 108.9 ?
C17 C16 H16B 108.9 ?
H16A C16 H16B 107.7 ?
C18 C17 C16 111.0(3) ?
C18 C17 H17A 109.4 ?
C16 C17 H17A 109.4 ?
C18 C17 H17B 109.4 ?
C16 C17 H17B 109.4 ?
H17A C17 H17B 108.0 ?
C17 C18 Cl19 111.5(2) ?
C17 C18 H18A 109.3 ?
Cl19 C18 H18A 109.3 ?
C17 C18 H18B 109.3 ?
Cl19 C18 H18B 109.3 ?
H18A C18 H18B 108.0 ?
C25 N21 N22 110.2(2) ?
C25 N21 C26 129.0(2) ?
N22 N21 C26 120.9(2) ?
C23 N22 N21 102.5(2) ?
C25 N24 C23 103.0(2) ?
C25 N24 Cu1 131.1(2) ?
C23 N24 Cu1 125.9(2) ?
N22 C23 N24 114.4(3) ?
N22 C23 H23 122.8 ?
N24 C23 H23 122.8 ?
N21 C25 N24 109.9(3) ?
N21 C25 H25 125.1 ?
N24 C25 H25 125.1 ?
N21 C26 C27 110.7(2) ?
N21 C26 H26A 109.5 ?
C27 C26 H26A 109.5 ?
N21 C26 H26B 109.5 ?
C27 C26 H26B 109.5 ?
H26A C26 H26B 108.1 ?
C28 C27 C26 112.5(3) ?
C28 C27 H27A 109.1 ?
C26 C27 H27A 109.1 ?
C28 C27 H27B 109.1 ?
C26 C27 H27B 109.1 ?
H27A C27 H27B 107.8 ?
C27 C28 Cl29 112.7(2) ?
C27 C28 H28A 109.1 ?
Cl29 C28 H28A 109.1 ?
C27 C28 H28B 109.1 ?
Cl29 C28 H28B 109.1 ?
H28A C28 H28B 107.8 ?
C35 N31 N32 110.6(2) ?
C35 N31 C36 128.4(2) ?
N32 N31 C36 121.0(2) ?
C33 N32 N31 102.5(2) ?
C35 N34 C33 103.3(2) ?
C35 N34 Cu1 129.8(2) ?
C33 N34 Cu1 126.79(19) ?
N32 C33 N34 114.0(3) ?
N32 C33 H33 123.0 ?
N34 C33 H33 123.0 ?
N31 C35 N34 109.7(3) ?
N31 C35 H35 125.1 ?
N34 C35 H35 125.1 ?
N31 C36 C37 112.0(2) ?
N31 C36 H36A 109.2 ?
C37 C36 H36A 109.2 ?
N31 C36 H36B 109.2 ?
C37 C36 H36B 109.2 ?
H36A C36 H36B 107.9 ?
C38 C37 C36 115.5(3) ?
C38 C37 H37A 108.4 ?
C36 C37 H37A 108.4 ?
C38 C37 H37B 108.4 ?
C36 C37 H37B 108.4 ?
H37A C37 H37B 107.5 ?
C37 C38 Cl39 111.0(2) ?
C37 C38 H38A 109.4 ?
Cl39 C38 H38A 109.4 ?
C37 C38 H38B 109.4 ?
Cl39 C38 H38B 109.4 ?
H38A C38 H38B 108.0 ?
B1 F1 Cu1 143.8(2) ?
F4 B1 F2 111.6(3) ?
F4 B1 F1 110.9(3) ?
F2 B1 F1 109.0(3) ?
F4 B1 F3 109.4(3) ?
F2 B1 F3 108.2(3) ?
F1 B1 F3 107.7(3) ?
B11 F11 Cu1 146.95(19) ?
F13 B11 F14 111.0(3) ?
F13 B11 F12 109.3(3) ?
F14 B11 F12 109.3(3) ?
F13 B11 F11 110.2(3) ?
F14 B11 F11 109.3(3) ?
F12 B11 F11 107.7(3) ?

loop_
_geom_bond_atom_site_label_1
_geom_bond_atom_site_label_2
_geom_bond_site_symmetry_2
_geom_bond_distance
_geom_bond_publ_flag
Cu1 N4 . 2.005(2) yes
Cu1 N14 . 2.019(2) yes
Cu1 N24 . 2.002(2) yes
Cu1 N34 . 2.009(2) yes
Cu1 F1 . 2.4009(18) yes
Cu1 F11 . 2.5096(18) yes
N1 C5 . 1.323(4) ?
N1 N2 . 1.350(3) ?
N1 C6A . 1.467(4) ?
N2 C3 . 1.313(4) ?
N4 C5 . 1.324(4) ?
N4 C3 . 1.367(4) ?
C3 H3 . 0.9500 ?
C5 H5 . 0.9500 ?
C6A C7A . 1.534(5) ?
C6A H6A . 0.9900 ?
C6A H6B . 0.9900 ?
C7A C8A . 1.520(5) ?
C7A H7A . 0.9900 ?
C7A H7B . 0.9900 ?
C8A Cl9A . 1.789(4) ?
C8A H8A . 0.9900 ?
C8A H8B . 0.9900 ?
C7B C8B . 1.531(11) ?
C7B H7C . 0.9900 ?
C7B H7D . 0.9900 ?
C8B Cl9B . 1.776(10) ?
C8B H8C . 0.9900 ?
C8B H8D . 0.9900 ?
N11 C15 . 1.332(4) ?
N11 N12 . 1.353(3) ?
N11 C16 . 1.462(4) ?
N12 C13 . 1.310(4) ?
N14 C15 . 1.331(4) ?
N14 C13 . 1.354(4) ?
C13 H13 . 0.9500 ?
C15 H15 . 0.9500 ?
C16 C17 . 1.520(5) ?
C16 H16A . 0.9900 ?
C16 H16B . 0.9900 ?
C17 C18 . 1.508(4) ?
C17 H17A . 0.9900 ?
C17 H17B . 0.9900 ?
C18 Cl19 . 1.803(3) ?
C18 H18A . 0.9900 ?
C18 H18B . 0.9900 ?
N21 C25 . 1.326(4) ?
N21 N22 . 1.362(3) ?
N21 C26 . 1.468(4) ?
N22 C23 . 1.318(4) ?
N24 C25 . 1.332(4) ?
N24 C23 . 1.358(4) ?
C23 H23 . 0.9500 ?
C25 H25 . 0.9500 ?
C26 C27 . 1.514(4) ?
C26 H26A . 0.9900 ?
C26 H26B . 0.9900 ?
C27 C28 . 1.513(5) ?
C27 H27A . 0.9900 ?
C27 H27B . 0.9900 ?
C28 Cl29 . 1.787(4) ?
C28 H28A . 0.9900 ?
C28 H28B . 0.9900 ?
N31 C35 . 1.326(4) ?
N31 N32 . 1.363(3) ?
N31 C36 . 1.462(4) ?
N32 C33 . 1.324(4) ?
N34 C35 . 1.333(4) ?
N34 C33 . 1.364(4) ?
C33 H33 . 0.9500 ?
C35 H35 . 0.9500 ?
C36 C37 . 1.523(4) ?
C36 H36A . 0.9900 ?
C36 H36B . 0.9900 ?
C37 C38 . 1.501(5) ?
C37 H37A . 0.9900 ?
C37 H37B . 0.9900 ?
C38 Cl39 . 1.805(4) ?
C38 H38A . 0.9900 ?
C38 H38B . 0.9900 ?
F1 B1 . 1.393(4) ?
F2 B1 . 1.368(4) ?
F3 B1 . 1.396(4) ?
F4 B1 . 1.357(4) ?
F11 B11 . 1.393(4) ?
F13 B11 . 1.375(4) ?
F14 B11 . 1.375(4) ?
F12 B11 . 1.389(4) ?

loop_
_geom_torsion_atom_site_label_1
_geom_torsion_atom_site_label_2
_geom_torsion_atom_site_label_3
_geom_torsion_atom_site_label_4
_geom_torsion
C5 N1 N2 C3 0.5(3)
C6A N1 N2 C3 -177.3(3)
N24 Cu1 N4 C5 -69.4(3)
N34 Cu1 N4 C5 107.1(3)
F1 Cu1 N4 C5 -167.6(3)
F11 Cu1 N4 C5 18.5(3)
N24 Cu1 N4 C3 106.0(3)
N34 Cu1 N4 C3 -77.6(3)
F1 Cu1 N4 C3 7.7(3)
F11 Cu1 N4 C3 -166.2(3)
N1 N2 C3 N4 -0.4(4)
C5 N4 C3 N2 0.2(4)
Cu1 N4 C3 N2 -176.1(2)
N2 N1 C5 N4 -0.4(4)
C6A N1 C5 N4 177.1(3)
C3 N4 C5 N1 0.1(3)
Cu1 N4 C5 N1 176.3(2)
C5 N1 C6A C7A -102.1(4)
N2 N1 C6A C7A 75.2(4)
N1 C6A C7A C8A 72.4(5)
C6A C7A C8A Cl9A 70.9(5)
C15 N11 N12 C13 -0.1(3)
C16 N11 N12 C13 -179.8(3)
N24 Cu1 N14 C15 -134.5(3)
N34 Cu1 N14 C15 49.0(3)
F1 Cu1 N14 C15 -36.3(3)
F11 Cu1 N14 C15 137.5(3)
N24 Cu1 N14 C13 50.7(3)
N34 Cu1 N14 C13 -125.8(3)
F1 Cu1 N14 C13 148.9(3)
F11 Cu1 N14 C13 -37.2(3)
N11 N12 C13 N14 0.6(4)
C15 N14 C13 N12 -0.9(4)
Cu1 N14 C13 N12 174.9(2)
C13 N14 C15 N11 0.8(3)
Cu1 N14 C15 N11 -174.9(2)
N12 N11 C15 N14 -0.5(4)
C16 N11 C15 N14 179.2(3)
C15 N11 C16 C17 93.2(4)
N12 N11 C16 C17 -87.1(3)
N11 C16 C17 C18 -75.2(3)
C16 C17 C18 Cl19 -174.2(2)
C25 N21 N22 C23 -0.6(3)
C26 N21 N22 C23 178.8(2)
N4 Cu1 N24 C25 62.4(3)
N14 Cu1 N24 C25 -118.2(3)
F1 Cu1 N24 C25 151.0(2)
F11 Cu1 N24 C25 -33.0(3)
N4 Cu1 N24 C23 -117.5(2)
N14 Cu1 N24 C23 62.0(2)
F1 Cu1 N24 C23 -28.8(2)
F11 Cu1 N24 C23 147.1(2)
N21 N22 C23 N24 0.3(3)
C25 N24 C23 N22 0.1(3)
Cu1 N24 C23 N22 180.0(2)
N22 N21 C25 N24 0.7(3)
C26 N21 C25 N24 -178.6(3)
C23 N24 C25 N21 -0.4(3)
Cu1 N24 C25 N21 179.67(18)
C25 N21 C26 C27 -94.7(4)
N22 N21 C26 C27 86.1(3)
N21 C26 C27 C28 169.7(3)
C26 C27 C28 Cl29 66.1(4)
C35 N31 N32 C33 0.6(3)
C36 N31 N32 C33 178.5(2)
N4 Cu1 N34 C35 111.8(2)
N14 Cu1 N34 C35 -67.7(2)
F1 Cu1 N34 C35 23.2(2)
F11 Cu1 N34 C35 -152.8(2)
N4 Cu1 N34 C33 -73.8(2)
N14 Cu1 N34 C33 106.7(2)
F1 Cu1 N34 C33 -162.4(2)
F11 Cu1 N34 C33 21.6(2)
N31 N32 C33 N34 -1.1(3)
C35 N34 C33 N32 1.1(3)
Cu1 N34 C33 N32 -174.50(19)
N32 N31 C35 N34 0.0(3)
C36 N31 C35 N34 -177.6(2)
C33 N34 C35 N31 -0.6(3)
Cu1 N34 C35 N31 174.77(18)
C35 N31 C36 C37 98.7(3)
N32 N31 C36 C37 -78.7(3)
N31 C36 C37 C38 72.2(4)
C36 C37 C38 Cl39 67.1(3)
N24 Cu1 F1 B1 36.2(3)
N4 Cu1 F1 B1 125.9(3)
N34 Cu1 F1 B1 -143.5(3)
N14 Cu1 F1 B1 -52.7(3)
Cu1 F1 B1 F4 161.9(2)
Cu1 F1 B1 F2 -74.9(4)
Cu1 F1 B1 F3 42.2(4)
N24 Cu1 F11 B11 100.5(4)
N4 Cu1 F11 B11 10.8(4)
N34 Cu1 F11 B11 -79.6(4)
N14 Cu1 F11 B11 -170.5(4)
Cu1 F11 B11 F13 169.1(2)
Cu1 F11 B11 F14 46.9(5)
Cu1 F11 B11 F12 -71.7(4)
